data_4518759
loop_
_publ_author_name
'Ma, Yun-Xiang'
'Gao, Bin'
'Li, Yongxin'
'Wei, Wei'
'Zhao, Yanli'
'Ma, Jian-Fang'

_publ_section_title
;
 Macrocycle-Based Metal-Organic Frameworks with NO<sub>2</sub>-Driven
 On/Off Switch of Conductivity.
;
_journal_issue 23
_journal_name_full 'ACS applied materials &amp; interfaces'
_journal_page_first 27066
_journal_page_last 27073
_journal_paper_doi 10.1021/acsami.1c05481
_journal_volume 13
_journal_year 2021
_chemical_formula_sum 'C81 H95 Co2 N3 O42'
_chemical_formula_weight 1914.44
_space_group_crystal_system monoclinic
_space_group_IT_number 11
_space_group_name_Hall '-P 2yb'
_space_group_name_H-M_alt 'P 1 21/m 1'
_atom_sites_solution_hydrogens mixed
_audit_creation_method SHELXL-2017/1
_cell_angle_alpha 90
_cell_angle_beta 94.305(7)
_cell_angle_gamma 90
_cell_formula_units_Z 2
_cell_length_a 12.5963(11)
_cell_length_b 15.8309(12)
_cell_length_c 21.3399(16)
_cell_measurement_reflns_used 2152
_cell_measurement_temperature 293(2)
_cell_measurement_theta_max 21.3459
_cell_measurement_theta_min 3.5450
_cell_volume 4243.4(6)
_computing_cell_refinement 'CrysAlisPro 1.171.39.38a (Rigaku OD, 2017)'
_computing_data_collection 'CrysAlisPro 1.171.39.38a (Rigaku OD, 2017)'
_computing_data_reduction 'CrysAlisPro 1.171.39.38a (Rigaku OD, 2017)'
_computing_molecular_graphics XP(2017)
_computing_publication_material WinGX
_computing_structure_refinement 'SHELXL-2017/1 (Sheldrick, 2017)'
_computing_structure_solution 'SHELXT (2017)'
_diffrn_ambient_temperature 293(2)
_diffrn_detector_area_resol_mean 10.2375
_diffrn_measured_fraction_theta_full 0.994
_diffrn_measured_fraction_theta_max 0.994
_diffrn_measurement_device_type 'Xcalibur, Ruby, Gemini ultra'
_diffrn_radiation_type MoK\a
_diffrn_radiation_wavelength 0.71073
_diffrn_reflns_av_R_equivalents 0.0929
_diffrn_reflns_av_unetI/netI 0.1308
_diffrn_reflns_Laue_measured_fraction_full 0.994
_diffrn_reflns_Laue_measured_fraction_max 0.994
_diffrn_reflns_limit_h_max 14
_diffrn_reflns_limit_h_min -14
_diffrn_reflns_limit_k_max 15
_diffrn_reflns_limit_k_min -18
_diffrn_reflns_limit_l_max 20
_diffrn_reflns_limit_l_min -25
_diffrn_reflns_number 23088
_diffrn_reflns_point_group_measured_fraction_full 0.994
_diffrn_reflns_point_group_measured_fraction_max 0.994
_diffrn_reflns_theta_full 24.999
_diffrn_reflns_theta_max 24.999
_diffrn_reflns_theta_min 3.312
_diffrn_source 'fine-focus sealed X-ray tube'
_exptl_absorpt_coefficient_mu 0.493
_exptl_absorpt_correction_T_max 1.00000
_exptl_absorpt_correction_T_min 0.97918
_exptl_absorpt_correction_type multi-scan
_exptl_absorpt_process_details
;
CrysAlisPro 1.171.39.38a (Rigaku Oxford Diffraction, 2017)
Empirical absorption correction using spherical harmonics,
 implemented in SCALE3 ABSPACK scaling algorithm.
;
_exptl_crystal_colour Red
_exptl_crystal_density_diffrn 1.498
_exptl_crystal_density_method 'not measured'
_exptl_crystal_description Plate
_exptl_crystal_F_000 1996
_exptl_crystal_size_max 0.240
_exptl_crystal_size_mid 0.220
_exptl_crystal_size_min 0.120
_refine_diff_density_max 1.656
_refine_diff_density_min -0.567
_refine_diff_density_rms 0.093
_refine_ls_extinction_method none
_refine_ls_goodness_of_fit_ref 1.027
_refine_ls_hydrogen_treatment mixed
_refine_ls_matrix_type full
_refine_ls_number_parameters 516
_refine_ls_number_reflns 7723
_refine_ls_number_restraints 20
_refine_ls_restrained_S_all 1.033
_refine_ls_R_factor_all 0.1448
_refine_ls_R_factor_gt 0.0814
_refine_ls_shift/su_max 0.000
_refine_ls_shift/su_mean 0.000
_refine_ls_structure_factor_coef Fsqd
_refine_ls_weighting_details 'w=1/[\s^2^(Fo^2^)+(0.1249P)^2^] where P=(Fo^2^+2Fc^2^)/3'
_refine_ls_weighting_scheme calc
_refine_ls_wR_factor_gt 0.2101
_refine_ls_wR_factor_ref 0.2503
_reflns_Friedel_coverage 0.000
_reflns_number_gt 4209
_reflns_number_total 7723
_reflns_threshold_expression 'I > 2\s(I)'
_cod_data_source_file am1c05481_si_004.cif
_cod_data_source_block A
_cod_depositor_comments
;
The following automatic conversions were performed:

data item '_exptl_absorpt_correction_type' value 'Multi-Scan' was
changed to 'multi-scan' in accordance with the
/home/data/users/saulius/crontab/automatic-downloads/rss-feeds/ACS/lib/dictionaries/cif_core.dic
dictionary named 'cif_core.dic' version 2.4.2 last updated on
2011-04-26.

Automatic conversion script
Id: cif_fix_values 7556 2019-12-06 15:28:31Z antanas 

 Adding full bibliography for 4518759--4518761.cif.
;
_cod_original_sg_symbol_H-M 'P 21/m'
_cod_database_code 4518759
_shelx_shelxl_version_number 2017/1
_shelx_space_group_comment
;
The symmetry employed for this shelxl refinement is uniquely defined
by the following loop, which should always be used as a source of
symmetry information in preference to the above space-group names.
They are only intended as comments.
;
_shelx_estimated_absorpt_t_min 0.891
_shelx_estimated_absorpt_t_max 0.943

loop_
_space_group_symop_operation_xyz
'x, y, z'
'-x, y+1/2, -z'
'-x, -y, -z'
'x, -y-1/2, z'

loop_
_atom_site_label
_atom_site_type_symbol
_atom_site_fract_x
_atom_site_fract_y
_atom_site_fract_z
_atom_site_U_iso_or_equiv
_atom_site_adp_type
_atom_site_occupancy
_atom_site_site_symmetry_order
_atom_site_calc_flag
_atom_site_refinement_flags_posn
_atom_site_refinement_flags_adp
_atom_site_refinement_flags_occupancy
_atom_site_disorder_assembly
_atom_site_disorder_group
C1 C 0.1928(6) 1.1318(4) 0.4359(3) 0.0458(16) Uani 1 1 d . U . . .
C2 C 0.2451(5) 1.0694(4) 0.3963(3) 0.0436(15) Uani 1 1 d . . . . .
C3 C 0.1883(6) 1.0308(4) 0.3460(3) 0.0499(17) Uani 1 1 d . . . . .
H3 H 0.116508 1.042862 0.337078 0.060 Uiso 1 1 calc R U . . .
C4 C 0.2394(6) 0.9744(4) 0.3094(3) 0.0494(17) Uani 1 1 d . . . . .
C5 C 0.3434(6) 0.9546(4) 0.3232(3) 0.0559(19) Uani 1 1 d . . . . .
H5 H 0.376737 0.916515 0.297952 0.067 Uiso 1 1 calc R U . . .
C6 C 0.4001(6) 0.9905(4) 0.3742(3) 0.0552(18) Uani 1 1 d . . . . .
C7 C 0.3508(6) 1.0486(4) 0.4099(3) 0.0568(19) Uani 1 1 d . . . . .
H7 H 0.388979 1.074329 0.443639 0.068 Uiso 1 1 calc R U . . .
C8 C 0.5124(6) 0.9668(5) 0.3894(4) 0.067(2) Uani 1 1 d . . . . .
C9 C 0.0869(5) 0.9571(4) 0.2348(3) 0.0465(16) Uani 1 1 d . . . . .
H9A H 0.077947 1.017968 0.235737 0.056 Uiso 1 1 calc R U . . .
H9B H 0.034559 0.931271 0.259893 0.056 Uiso 1 1 calc R U . . .
C10 C 0.0755(5) 0.9247(4) 0.1684(3) 0.0402(15) Uani 1 1 d . . . . .
C11 C 0.0093(5) 0.8576(3) 0.1516(3) 0.0372(14) Uani 1 1 d . . . . .
C12 C 0.0008(5) 0.8269(3) 0.0905(3) 0.0348(14) Uani 1 1 d . . . . .
C13 C 0.0626(5) 0.8635(3) 0.0477(3) 0.0333(13) Uani 1 1 d . . . . .
H13 H 0.059226 0.842315 0.006975 0.040 Uiso 1 1 calc R U . . .
C14 C 0.1300(5) 0.9311(3) 0.0629(3) 0.0353(14) Uani 1 1 d . . . . .
C15 C 0.1344(5) 0.9593(3) 0.1239(3) 0.0372(14) Uani 1 1 d . . . . .
C16 C 0.3053(6) 1.0178(4) 0.1525(3) 0.0534(18) Uani 1 1 d . . . . .
H16A H 0.317942 0.959687 0.165404 0.064 Uiso 1 1 calc R U . . .
H16B H 0.332226 1.054042 0.186708 0.064 Uiso 1 1 calc R U . . .
C17 C 0.3837(5) 0.9640(3) 0.0617(3) 0.0349(14) Uani 1 1 d . . . . .
C18 C 0.5156(5) 1.0704(3) 0.9318(2) 0.0321(13) Uani 1 1 d . . . . .
C19 C 0.4942(4) 1.1400(3) 0.9675(2) 0.0315(13) Uani 1 1 d . . . . .
C20 C 0.5690(5) 1.1727(3) 1.0116(2) 0.0311(13) Uani 1 1 d . . . . .
C21 C 0.6682(5) 1.1355(3) 1.0173(2) 0.0319(13) Uani 1 1 d . . . . .
H21 H 0.719336 1.157235 1.046643 0.038 Uiso 1 1 calc R U . . .
C22 C 0.3052(4) 0.9324(3) 0.0187(2) 0.0306(13) Uani 1 1 d . . . . .
C23 C 0.1959(5) 0.9727(3) 0.0143(3) 0.0376(14) Uani 1 1 d . . . . .
C24 C 0.1404(5) 0.9715(4) -0.0517(3) 0.0469(16) Uani 1 1 d . . . . .
H24A H 0.071839 0.997882 -0.051133 0.070 Uiso 1 1 calc R U . . .
H24B H 0.182713 1.001654 -0.079833 0.070 Uiso 1 1 calc R U . . .
H24C H 0.131566 0.914078 -0.065682 0.070 Uiso 1 1 calc R U . . .
C25 C -0.0685(7) 0.750000 0.0740(4) 0.039(2) Uani 1 2 d S T P . .
C26 C -0.1199(7) 0.750000 0.0078(4) 0.046(2) Uani 1 2 d S T P . .
H26A H -0.162004 0.699796 0.001054 0.068 Uiso 0.5 1 calc R U P . .
H26B H -0.164791 0.798791 0.001708 0.068 Uiso 0.5 1 calc R U P . .
H26C H -0.065751 0.751413 -0.021526 0.068 Uiso 1 2 calc R U P . .
C27 C -0.0227(9) 0.750000 0.2267(4) 0.053(2) Uani 1 2 d S T P . .
H27A H 0.054411 0.750000 0.232380 0.064 Uiso 1 2 calc R U P . .
H27B H -0.049821 0.750001 0.268018 0.064 Uiso 1 2 calc R U P . .
C28 C 0.5394(7) 1.250000 1.0505(4) 0.0365(19) Uani 1 2 d S T P . .
C29 C 0.5915(8) 1.250000 1.1168(4) 0.050(2) Uani 1 2 d S T P . .
H29A H 0.570086 1.299539 1.138484 0.075 Uiso 0.5 1 calc R U P . .
H29B H 0.569986 1.200512 1.138507 0.075 Uiso 0.5 1 calc R U P . .
H29C H 0.667506 1.249949 1.115319 0.075 Uiso 1 2 calc R U P . .
C30 C 0.3844(7) 1.250000 0.9237(4) 0.042(2) Uani 1 2 d S T P . .
H30A H 0.316185 1.250000 0.899418 0.051 Uiso 1 2 calc R U P . .
H30B H 0.439596 1.250000 0.894318 0.051 Uiso 1 2 calc R U P . .
C31 C 0.4285(5) 1.0305(3) 0.8910(3) 0.0425(15) Uani 1 1 d . . . . .
H31A H 0.446799 0.972078 0.883379 0.051 Uiso 1 1 calc R U . . .
H31B H 0.363498 1.031002 0.912687 0.051 Uiso 1 1 calc R U . . .
C32 C 0.3276(5) 1.0432(3) 0.7945(3) 0.0397(15) Uani 1 1 d . . . . .
C33 C 0.2704(5) 0.9720(3) 0.8047(3) 0.0415(15) Uani 1 1 d . . . . .
H33 H 0.289069 0.938336 0.839475 0.050 Uiso 1 1 calc R U . . .
C34 C 0.1846(5) 0.9495(3) 0.7636(3) 0.0412(15) Uani 1 1 d . . . . .
C35 C 0.1578(5) 0.9974(3) 0.7108(3) 0.0402(15) Uani 1 1 d . . . . .
H35 H 0.100702 0.981804 0.683030 0.048 Uiso 1 1 calc R U . . .
C36 C 0.2171(5) 1.0696(3) 0.6995(3) 0.0393(14) Uani 1 1 d . . . . .
C37 C 0.3008(5) 1.0930(4) 0.7416(3) 0.0452(16) Uani 1 1 d . . . . .
H37 H 0.339180 1.141913 0.734693 0.054 Uiso 1 1 calc R U . . .
C38 C 0.1882(5) 1.1212(3) 0.6431(3) 0.0419(15) Uani 1 1 d . . . . .
C39 C 0.1217(6) 0.8717(4) 0.7746(3) 0.0505(18) Uani 1 1 d . . . . .
O1 O 0.2462(4) 1.1562(4) 0.4827(2) 0.0861(18) Uani 1 1 d . U . . .
O2 O 0.1020(4) 1.1564(3) 0.4200(3) 0.0813(17) Uani 1 1 d . U . . .
O3 O -0.0713(6) 1.250000 0.3639(3) 0.077(2) Uani 1 2 d S T P . .
H3A H -0.051181 1.212715 0.333265 0.115 Uiso 0.5 1 d R U P . .
H3B H -0.127407 1.287285 0.354879 0.115 Uiso 0.5 1 d R U P . .
O4 O -0.0946(6) 1.1611(4) 0.4834(3) 0.119(2) Uani 1 1 d . . . . .
H4A H -0.081658 1.103850 0.477689 0.178 Uiso 1 1 d R U . . .
H4B H -0.154489 1.178250 0.502996 0.178 Uiso 1 1 d R U . . .
O5 O 0.0811(4) 1.250000 0.5446(2) 0.0332(12) Uani 1 2 d S T P . .
H5A H 0.057726 1.200492 0.566517 0.050 Uiso 0.5 1 d R U P . .
H5B H 0.057726 1.299508 0.566517 0.050 Uiso 0.5 1 d R U P . .
O6 O 0.4172(6) 1.250000 0.5486(4) 0.081(2) Uani 1 2 d S T P . .
H6A H 0.451380 1.212690 0.523089 0.122 Uiso 0.5 1 d R U P . .
H6B H 0.456887 1.287310 0.574547 0.122 Uiso 0.5 1 d R U P . .
O7 O 0.5702(5) 1.0078(5) 0.4242(4) 0.134(3) Uani 1 1 d . . . . .
O8 O 0.5410(4) 0.8990(3) 0.3619(2) 0.0670(14) Uani 1 1 d . . . . .
H8 H 0.603900 0.889207 0.371937 0.101 Uiso 1 1 d R U . . .
O9 O 0.1923(4) 0.9339(3) 0.2577(2) 0.0583(13) Uani 1 1 d . . . . .
O10 O 0.1965(4) 1.0307(2) 0.1414(2) 0.0493(11) Uani 1 1 d . . . . .
O11 O 0.3625(4) 1.0349(2) 0.0983(2) 0.0491(11) Uani 1 1 d . . . . .
O12 O -0.0564(3) 0.8250(2) 0.19499(19) 0.0466(11) Uani 1 1 d . . . . .
O13 O 0.3933(3) 1.1753(2) 0.95993(18) 0.0405(10) Uani 1 1 d . . . . .
O14 O 0.4108(3) 1.0727(2) 0.83329(18) 0.0493(11) Uani 1 1 d . . . . .
O15 O 0.1537(4) 0.8280(2) 0.8220(2) 0.0714(16) Uani 1 1 d . . . . .
H15 H 0.115211 0.786561 0.824424 0.107 Uiso 1 1 calc R U . . .
O16 O 0.0451(4) 0.8540(3) 0.7383(2) 0.0710(15) Uani 1 1 d . . . . .
O17 O 0.0930(4) 1.1252(3) 0.6236(2) 0.0668(15) Uani 1 1 d . . . . .
O18 O 0.2627(3) 1.1599(2) 0.61896(18) 0.0421(10) Uani 1 1 d . . . . .
O19 O -0.2074(10) 1.0252(7) 0.4499(7) 0.087(4) Uani 0.5 1 d D . P . .
Co1 Co 0.25040(9) 1.250000 0.54739(5) 0.0342(3) Uani 1 2 d S T P . .
Co2 Co 0.00895(9) 1.250000 0.45232(5) 0.0401(3) Uani 1 2 d S T P . .
H19B H -0.229(14) 1.072(7) 0.472(7) 0.11(7) Uiso 0.5 1 d D . P . .
H19A H -0.273(5) 1.016(7) 0.428(5) 0.04(3) Uiso 0.5 1 d D . P . .

loop_
_atom_site_aniso_label
_atom_site_aniso_U_11
_atom_site_aniso_U_22
_atom_site_aniso_U_33
_atom_site_aniso_U_23
_atom_site_aniso_U_13
_atom_site_aniso_U_12
C1 0.048(4) 0.051(3) 0.038(4) -0.012(3) -0.002(3) 0.005(3)
C2 0.040(4) 0.052(3) 0.038(4) -0.011(3) -0.003(3) 0.010(3)
C3 0.046(4) 0.062(4) 0.041(4) -0.014(3) -0.002(3) 0.008(3)
C4 0.052(5) 0.054(4) 0.042(4) -0.013(3) -0.003(3) 0.014(3)
C5 0.050(5) 0.071(4) 0.047(4) -0.022(3) 0.001(3) 0.024(4)
C6 0.053(5) 0.064(4) 0.048(4) -0.014(3) -0.003(3) 0.013(4)
C7 0.054(5) 0.069(4) 0.045(4) -0.021(3) -0.007(4) 0.010(4)
C8 0.044(5) 0.090(5) 0.063(5) -0.023(4) -0.022(4) 0.014(4)
C9 0.047(4) 0.056(4) 0.035(4) -0.018(3) -0.003(3) 0.014(3)
C10 0.040(4) 0.050(3) 0.030(3) -0.008(3) -0.004(3) 0.008(3)
C11 0.036(4) 0.040(3) 0.036(3) 0.001(3) 0.005(3) 0.010(3)
C12 0.031(3) 0.043(3) 0.030(3) -0.001(2) 0.001(3) 0.009(3)
C13 0.037(4) 0.033(3) 0.028(3) -0.001(2) -0.005(3) 0.009(3)
C14 0.031(3) 0.034(3) 0.040(4) 0.000(2) -0.003(3) 0.012(3)
C15 0.030(3) 0.040(3) 0.041(4) -0.008(3) -0.001(3) 0.005(3)
C16 0.051(5) 0.056(4) 0.051(4) -0.023(3) -0.007(4) -0.010(3)
C17 0.035(4) 0.035(3) 0.034(3) 0.008(2) 0.001(3) -0.002(3)
C18 0.030(3) 0.038(3) 0.027(3) 0.006(2) -0.004(3) -0.013(3)
C19 0.025(3) 0.041(3) 0.028(3) 0.008(2) 0.001(3) -0.002(3)
C20 0.036(4) 0.036(3) 0.021(3) 0.013(2) -0.001(3) -0.005(3)
C21 0.034(4) 0.033(3) 0.028(3) 0.005(2) -0.002(3) -0.007(3)
C22 0.034(3) 0.032(3) 0.026(3) 0.008(2) 0.002(3) -0.002(2)
C23 0.036(4) 0.040(3) 0.035(3) 0.007(3) -0.006(3) 0.006(3)
C24 0.044(4) 0.053(4) 0.043(4) 0.017(3) -0.005(3) 0.012(3)
C25 0.037(5) 0.046(4) 0.031(5) 0.000 -0.010(4) 0.000
C26 0.047(6) 0.053(5) 0.034(5) 0.000 -0.014(4) 0.000
C27 0.064(7) 0.069(6) 0.027(5) 0.000 0.010(5) 0.000
C28 0.033(5) 0.053(5) 0.022(4) 0.000 -0.001(4) 0.000
C29 0.061(7) 0.058(5) 0.031(5) 0.000 -0.003(4) 0.000
C30 0.035(5) 0.060(5) 0.029(5) 0.000 -0.013(4) 0.000
C31 0.049(4) 0.043(3) 0.035(3) 0.007(3) -0.004(3) -0.014(3)
C32 0.044(4) 0.042(3) 0.032(3) 0.004(3) -0.005(3) -0.007(3)
C33 0.057(4) 0.036(3) 0.031(3) 0.002(2) -0.006(3) -0.003(3)
C34 0.049(4) 0.031(3) 0.042(4) -0.003(3) -0.003(3) 0.000(3)
C35 0.041(4) 0.035(3) 0.043(4) -0.002(3) -0.009(3) 0.000(3)
C36 0.039(4) 0.044(3) 0.034(3) 0.003(3) -0.003(3) 0.002(3)
C37 0.051(4) 0.043(3) 0.042(4) 0.007(3) 0.002(3) -0.012(3)
C38 0.034(4) 0.045(3) 0.045(4) 0.008(3) -0.005(3) -0.003(3)
C39 0.069(5) 0.039(3) 0.041(4) 0.001(3) -0.011(4) -0.006(3)
O1 0.076(4) 0.114(4) 0.064(3) -0.052(3) -0.020(3) 0.034(3)
O2 0.062(3) 0.100(4) 0.077(4) -0.043(3) -0.019(3) 0.032(3)
O3 0.053(5) 0.120(6) 0.056(5) 0.000 -0.009(4) 0.000
O4 0.102(5) 0.134(5) 0.119(5) 0.023(4) -0.003(4) -0.069(4)
O5 0.037(3) 0.039(3) 0.023(3) 0.000 -0.001(2) 0.000
O6 0.046(5) 0.118(6) 0.077(6) 0.000 -0.014(4) 0.000
O7 0.063(4) 0.179(7) 0.153(7) -0.090(6) -0.047(4) 0.039(4)
O8 0.053(3) 0.082(3) 0.065(3) -0.010(3) -0.002(3) 0.026(3)
O9 0.055(3) 0.070(3) 0.047(3) -0.029(2) -0.015(2) 0.024(2)
O10 0.047(3) 0.036(2) 0.063(3) -0.019(2) -0.004(2) 0.000(2)
O11 0.050(3) 0.037(2) 0.059(3) -0.014(2) -0.001(2) -0.0033(19)
O12 0.046(3) 0.056(2) 0.039(3) -0.005(2) 0.011(2) 0.001(2)
O13 0.026(2) 0.056(2) 0.039(2) 0.0030(19) -0.0008(18) -0.0062(19)
O14 0.055(3) 0.058(2) 0.033(2) 0.0154(19) -0.013(2) -0.020(2)
O15 0.118(5) 0.036(2) 0.055(3) 0.013(2) -0.028(3) -0.025(3)
O16 0.093(4) 0.059(3) 0.057(3) 0.011(2) -0.025(3) -0.033(3)
O17 0.042(3) 0.078(3) 0.078(4) 0.045(3) -0.007(3) -0.010(2)
O18 0.038(3) 0.049(2) 0.038(2) 0.0121(19) -0.004(2) 0.001(2)
O19 0.069(8) 0.073(7) 0.112(10) 0.018(7) -0.034(8) -0.008(7)
Co1 0.0324(7) 0.0466(6) 0.0231(6) 0.000 -0.0019(5) 0.000
Co2 0.0365(7) 0.0475(6) 0.0353(7) 0.000 -0.0029(5) 0.000

loop_
_atom_type_symbol
_atom_type_description
_atom_type_scat_dispersion_real
_atom_type_scat_dispersion_imag
_atom_type_scat_source
C C 0.0033 0.0016 'International Tables Vol C Tables 4.2.6.8 and 6.1.1.4'
H H 0.0000 0.0000 'International Tables Vol C Tables 4.2.6.8 and 6.1.1.4'
O O 0.0106 0.0060 'International Tables Vol C Tables 4.2.6.8 and 6.1.1.4'
Co Co 0.3494 0.9721 'International Tables Vol C Tables 4.2.6.8 and 6.1.1.4'
N N 0.0061 0.0033 'International Tables Vol C Tables 4.2.6.8 and 6.1.1.4'

loop_
_geom_angle_atom_site_label_1
_geom_angle_atom_site_label_2
_geom_angle_atom_site_label_3
_geom_angle
_geom_angle_site_symmetry_1
_geom_angle_site_symmetry_3
_geom_angle_publ_flag
O1 C1 O2 124.5(6) . . ?
O1 C1 C2 115.7(6) . . ?
O2 C1 C2 119.8(6) . . ?
C7 C2 C3 119.4(6) . . ?
C7 C2 C1 120.0(5) . . ?
C3 C2 C1 120.6(6) . . ?
C4 C3 C2 119.2(6) . . ?
C5 C4 O9 114.7(5) . . ?
C5 C4 C3 120.8(6) . . ?
O9 C4 C3 124.5(6) . . ?
C4 C5 C6 120.7(6) . . ?
C7 C6 C5 119.0(6) . . ?
C7 C6 C8 121.0(6) . . ?
C5 C6 C8 120.0(6) . . ?
C6 C7 C2 120.8(6) . . ?
O7 C8 O8 124.0(7) . . ?
O7 C8 C6 121.9(7) . . ?
O8 C8 C6 114.1(6) . . ?
O9 C9 C10 104.7(5) . . ?
C15 C10 C11 118.6(5) . . ?
C15 C10 C9 120.0(6) . . ?
C11 C10 C9 121.3(6) . . ?
C10 C11 C12 121.1(5) . . ?
C10 C11 O12 119.4(5) . . ?
C12 C11 O12 119.3(5) . . ?
C13 C12 C11 118.0(5) . . ?
C13 C12 C25 121.8(5) . . ?
C11 C12 C25 120.0(6) . . ?
C12 C13 C14 122.5(5) . . ?
C15 C14 C13 116.9(5) . . ?
C15 C14 C23 121.2(5) . . ?
C13 C14 C23 121.9(5) . . ?
C10 C15 C14 122.9(5) . . ?
C10 C15 O10 117.4(5) . . ?
C14 C15 O10 119.6(5) . . ?
O10 C16 O11 112.6(5) . . ?
C18 C17 C22 121.7(5) 3_676 . ?
C18 C17 O11 118.2(5) 3_676 . ?
C22 C17 O11 120.0(5) . . ?
C19 C18 C17 118.6(5) . 3_676 ?
C19 C18 C31 119.8(5) . . ?
C17 C18 C31 121.5(5) 3_676 . ?
C18 C19 C20 121.6(5) . . ?
C18 C19 O13 118.3(5) . . ?
C20 C19 O13 120.0(5) . . ?
C21 C20 C19 117.9(5) . . ?
C21 C20 C28 123.1(5) . . ?
C19 C20 C28 119.0(6) . . ?
C20 C21 C22 122.7(5) . 3_676 ?
C21 C22 C17 117.3(5) 3_676 . ?
C21 C22 C23 123.5(5) 3_676 . ?
C17 C22 C23 119.1(5) . . ?
C22 C23 C24 113.9(5) . . ?
C22 C23 C14 108.3(4) . . ?
C24 C23 C14 112.8(5) . . ?
C26 C25 C12 114.5(4) . . ?
C26 C25 C12 114.5(4) . 4_575 ?
C12 C25 C12 106.1(6) . 4_575 ?
O12 C27 O12 114.1(7) 4_575 . ?
C29 C28 C20 113.4(4) . . ?
C29 C28 C20 113.4(4) . 4_585 ?
C20 C28 C20 105.3(6) . 4_585 ?
O13 C30 O13 113.6(6) . 4_585 ?
O14 C31 C18 111.9(5) . . ?
C33 C32 O14 125.2(5) . . ?
C33 C32 C37 119.8(5) . . ?
O14 C32 C37 115.0(5) . . ?
C32 C33 C34 120.5(5) . . ?
C35 C34 C33 120.5(5) . . ?
C35 C34 C39 118.8(5) . . ?
C33 C34 C39 120.7(5) . . ?
C34 C35 C36 119.3(5) . . ?
C37 C36 C35 119.9(5) . . ?
C37 C36 C38 120.6(5) . . ?
C35 C36 C38 119.5(5) . . ?
C36 C37 C32 119.9(5) . . ?
O17 C38 O18 124.6(6) . . ?
O17 C38 C36 118.3(6) . . ?
O18 C38 C36 117.2(5) . . ?
O16 C39 O15 124.7(6) . . ?
O16 C39 C34 119.5(6) . . ?
O15 C39 C34 115.8(6) . . ?
C1 O1 Co1 140.5(5) . . ?
C1 O2 Co2 133.0(4) . . ?
Co2 O5 Co1 112.8(2) . . ?
C4 O9 C9 119.3(5) . . ?
C16 O10 C15 116.7(4) . . ?
C17 O11 C16 115.1(4) . . ?
C11 O12 C27 117.3(6) . . ?
C19 O13 C30 115.8(5) . . ?
C32 O14 C31 115.6(4) . . ?
C38 O18 Co1 127.9(4) . . ?
O1 Co1 O1 94.3(4) 4_585 . ?
O1 Co1 O18 175.20(19) 4_585 . ?
O1 Co1 O18 89.7(2) . . ?
O1 Co1 O18 89.7(2) 4_585 4_585 ?
O1 Co1 O18 175.20(19) . 4_585 ?
O18 Co1 O18 86.2(2) . 4_585 ?
O1 Co1 O6 89.0(2) 4_585 . ?
O1 Co1 O6 89.0(2) . . ?
O18 Co1 O6 88.4(2) . . ?
O18 Co1 O6 88.4(2) 4_585 . ?
O1 Co1 O5 90.35(19) 4_585 . ?
O1 Co1 O5 90.35(19) . . ?
O18 Co1 O5 92.28(15) . . ?
O18 Co1 O5 92.28(15) 4_585 . ?
O6 Co1 O5 179.1(3) . . ?
O2 Co2 O2 93.1(4) . 4_585 ?
O2 Co2 O4 175.8(3) . 4_585 ?
O2 Co2 O4 90.4(3) 4_585 4_585 ?
O2 Co2 O4 90.4(3) . . ?
O2 Co2 O4 175.8(3) 4_585 . ?
O4 Co2 O4 86.1(5) 4_585 . ?
O2 Co2 O3 86.9(2) . . ?
O2 Co2 O3 86.9(2) 4_585 . ?
O4 Co2 O3 90.9(2) 4_585 . ?
O4 Co2 O3 90.9(2) . . ?
O2 Co2 O5 95.56(18) . . ?
O2 Co2 O5 95.57(18) 4_585 . ?
O4 Co2 O5 86.5(2) 4_585 . ?
O4 Co2 O5 86.5(2) . . ?
O3 Co2 O5 176.4(3) . . ?

loop_
_geom_bond_atom_site_label_1
_geom_bond_atom_site_label_2
_geom_bond_distance
_geom_bond_site_symmetry_2
_geom_bond_publ_flag
C1 O1 1.226(7) . ?
C1 O2 1.231(8) . ?
C1 C2 1.486(8) . ?
C2 C7 1.381(9) . ?
C2 C3 1.385(8) . ?
C3 C4 1.377(9) . ?
C4 C5 1.357(9) . ?
C4 O9 1.373(7) . ?
C5 C6 1.379(9) . ?
C6 C7 1.372(9) . ?
C6 C8 1.476(10) . ?
C8 O7 1.193(8) . ?
C8 O8 1.287(8) . ?
C9 O9 1.428(7) . ?
C9 C10 1.505(8) . ?
C10 C15 1.363(8) . ?
C10 C11 1.380(8) . ?
C11 C12 1.387(8) . ?
C11 O12 1.387(7) . ?
C12 C13 1.373(8) . ?
C12 C25 1.524(7) . ?
C13 C14 1.388(8) . ?
C14 C15 1.374(8) . ?
C14 C23 1.526(8) . ?
C15 O10 1.408(7) . ?
C16 O10 1.388(8) . ?
C16 O11 1.434(8) . ?
C17 C18 1.378(8) 3_676 ?
C17 C22 1.391(8) . ?
C17 O11 1.403(7) . ?
C18 C19 1.377(8) . ?
C18 C31 1.489(8) . ?
C19 C20 1.382(7) . ?
C19 O13 1.387(6) . ?
C20 C21 1.378(8) . ?
C20 C28 1.540(7) . ?
C21 C22 1.377(7) 3_676 ?
C22 C23 1.514(8) . ?
C23 C24 1.525(8) . ?
C25 C26 1.510(11) . ?
C27 O12 1.415(6) 4_575 ?
C27 O12 1.415(6) . ?
C28 C29 1.514(11) . ?
C30 O13 1.412(6) . ?
C30 O13 1.412(6) 4_585 ?
C31 O14 1.405(6) . ?
C32 C33 1.363(8) . ?
C32 O14 1.368(7) . ?
C32 C37 1.398(8) . ?
C33 C34 1.386(8) . ?
C34 C35 1.378(8) . ?
C34 C39 1.493(9) . ?
C35 C36 1.396(8) . ?
C36 C37 1.384(8) . ?
C36 C38 1.477(8) . ?
C38 O17 1.242(7) . ?
C38 O18 1.263(7) . ?
C39 O16 1.223(7) . ?
C39 O15 1.267(7) . ?
O1 Co1 2.024(5) . ?
O2 Co2 2.041(5) . ?
O3 Co2 2.072(7) . ?
O4 Co2 2.062(6) . ?
O5 Co2 2.106(5) . ?
O5 Co1 2.129(5) . ?
O6 Co1 2.099(7) . ?
O18 Co1 2.087(4) . ?
